data_4002573
loop_
_publ_author_name
'Carvajal, J.J.'
'Aznar, A.'
'Sole, R.'
'Diaz, F.'
'Massons, J.'
'Gavalda, J.'
'Solans, X.'
'Aguilo, M.'

_publ_section_title
;
 Growth and structural characterization of Rb2 Ti1.01 Er0.99 (P O4)3
;
_journal_name_full 'Chemistry of Materials (1,1989-)'
_journal_page_first 204
_journal_page_last 211
_journal_volume 15
_journal_year 2003
_chemical_formula_sum 'Er0.99 O12 P3 Rb2 Ti1.01'
_chemical_name_systematic 'Rb2 (Ti1.01 Er0.99) (P O4)3'
_space_group_IT_number 198
_symmetry_space_group_name_Hall 'P 2ac 2ab 3'
_symmetry_space_group_name_H-M 'P 21 3'
_cell_angle_alpha 90
_cell_angle_beta 90
_cell_angle_gamma 90
_cell_formula_units_Z 4
_cell_length_a 10.158
_cell_length_b 10.158
_cell_length_c 10.158
_cell_volume 1048.153
_citation_journal_id_ASTM CMATEX
_cod_data_source_file Carvajal_CMATEX_2003_321.cif
_cod_data_source_block Er0.99O12P3Rb2Ti1.01
_cod_database_code 4002573

loop_
_symmetry_equiv_pos_as_xyz
x,y,z
-x+1/2,-y,z+1/2
x+1/2,-y+1/2,-z
-x,y+1/2,-z+1/2
z,x,y
-z+1/2,-x,y+1/2
z+1/2,-x+1/2,-y
-z,x+1/2,-y+1/2
y,z,x
y+1/2,-z+1/2,-x
-y,z+1/2,-x+1/2
-y+1/2,-z,x+1/2

loop_
_atom_site_label
_atom_site_type_symbol
_atom_site_fract_x
_atom_site_fract_y
_atom_site_fract_z
_atom_site_occupancy
_atom_site_U_iso_or_equiv
P1 P+5 0.4847 0.7081 0.3717 1 0.0
Rb2 Rb+1 0.1797 0.1797 0.1797 1 0.0
O4 O-2 0.5693 0.7307 0.4946 1 0.0
Ti2 Ti+3 0.3981 0.3981 0.3981 0.655 0.0
Ti1 Ti+3 0.6666 0.6666 0.6666 0.358 0.0
Er2 Er+3 0.3981 0.3981 0.3981 0.345 0.0
Rb1 Rb+1 0.9584 0.9584 0.9584 1 0.0
Er1 Er+3 0.6666 0.6666 0.6666 0.642 0.0
O2 O-2 0.4554 0.2874 0.2388 1 0.0
O1 O-2 0.6 0.8447 0.7445 1 0.0
O3 O-2 0.484 0.5621 0.3318 1 0.0
